data_7200420
loop_
_publ_author_name
'Thu\'ery, Pierre'

_publ_section_title
;
 Two novel uranyl--organic frameworks with cyclohexane-1,3-dicarboxylate
 ligands
;
_journal_coden_ASTM CRECF4
_journal_issue 2
_journal_name_full CrystEngComm
_journal_page_first 232
_journal_page_last 234
_journal_paper_doi 10.1039/b815481c
_journal_volume 11
_journal_year 2009
_chemical_formula_sum 'C26 H48 O21 U2'
_chemical_formula_weight 1172.70
_space_group_IT_number 14
_symmetry_cell_setting monoclinic
_symmetry_space_group_name_Hall '-P 2ybc'
_symmetry_space_group_name_H-M 'P 1 21/c 1'
_atom_sites_solution_hydrogens geom
_atom_sites_solution_primary direct
_atom_sites_solution_secondary difmap
_audit_creation_method SHELXL-97
_cell_angle_alpha 90.00
_cell_angle_beta 93.096(3)
_cell_angle_gamma 90.00
_cell_formula_units_Z 4
_cell_length_a 9.9445(3)
_cell_length_b 22.9894(9)
_cell_length_c 15.6684(7)
_cell_measurement_reflns_used 118808
_cell_measurement_temperature 100(2)
_cell_measurement_theta_max 25.68
_cell_measurement_theta_min 2.20
_cell_volume 3576.9(2)
_computing_cell_refinement 'HKL2000 (Otwinowski & Minor, 1997)'
_computing_data_collection 'COLLECT (Nonius, 1998)'
_computing_data_reduction 'HKL2000 (Otwinowski & Minor, 1997)'
_computing_molecular_graphics 'SHELXTL (Sheldrick, 1999)'
_computing_publication_material 'SHELXTL (Sheldrick, 1999); PLATON (Spek, 2003)'
_computing_structure_refinement 'SHELXL-97 (Sheldrick, 1997)'
_computing_structure_solution 'SHELXS-97 (Sheldrick, 1997)'
_diffrn_ambient_temperature 100(2)
_diffrn_measured_fraction_theta_full 0.998
_diffrn_measured_fraction_theta_max 0.998
_diffrn_measurement_device_type 'Nonius Kappa-CCD area-detector diffractometer'
_diffrn_measurement_method 'two \f and seven \w scans with 2\% steps (362 frames)'
_diffrn_radiation_monochromator graphite
_diffrn_radiation_source 'fine-focus sealed tube'
_diffrn_radiation_type MoK\a
_diffrn_radiation_wavelength 0.71073
_diffrn_reflns_av_R_equivalents 0.0275
_diffrn_reflns_av_sigmaI/netI 0.0362
_diffrn_reflns_limit_h_max 12
_diffrn_reflns_limit_h_min -12
_diffrn_reflns_limit_k_max 28
_diffrn_reflns_limit_k_min -28
_diffrn_reflns_limit_l_max 19
_diffrn_reflns_limit_l_min -19
_diffrn_reflns_number 118808
_diffrn_reflns_theta_full 25.68
_diffrn_reflns_theta_max 25.68
_diffrn_reflns_theta_min 2.20
_diffrn_standards_decay_% 0
_diffrn_standards_interval_time 0
_diffrn_standards_number 0
_exptl_absorpt_coefficient_mu 9.127
_exptl_absorpt_correction_T_max 0.578
_exptl_absorpt_correction_T_min 0.188
_exptl_absorpt_correction_type multi-scan
_exptl_absorpt_process_details 'SCALEPACK (Otwinowski & Minor, 1997)'
_exptl_crystal_colour 'translucent light yellow'
_exptl_crystal_density_diffrn 2.178
_exptl_crystal_density_method 'not measured'
_exptl_crystal_description platelet
_exptl_crystal_F_000 2224
_exptl_crystal_size_max 0.15
_exptl_crystal_size_mid 0.12
_exptl_crystal_size_min 0.06
_refine_diff_density_max 1.944
_refine_diff_density_min -1.442
_refine_diff_density_rms 0.192
_refine_ls_extinction_method none
_refine_ls_goodness_of_fit_ref 1.039
_refine_ls_hydrogen_treatment constr
_refine_ls_matrix_type full
_refine_ls_number_parameters 442
_refine_ls_number_reflns 6764
_refine_ls_number_restraints 8
_refine_ls_restrained_S_all 1.077
_refine_ls_R_factor_all 0.0486
_refine_ls_R_factor_gt 0.0379
_refine_ls_shift/su_max 0.002
_refine_ls_shift/su_mean 0.000
_refine_ls_structure_factor_coef Fsqd
_refine_ls_weighting_details 'calc w=1/[\s^2^(Fo^2^)+(0.0464P)^2^+25.9292P] where P=(Fo^2^+2Fc^2^)/3'
_refine_ls_weighting_scheme calc
_refine_ls_wR_factor_gt 0.0933
_refine_ls_wR_factor_ref 0.0971
_reflns_number_gt 5772
_reflns_number_total 6764
_reflns_threshold_expression >2sigma(I)
_cod_data_source_file B815481C.txt
_cod_data_source_block 2
_cod_depositor_comments
;
 Replaced the incorrect bibliographical reference to the original
 publication with a proper one.
 
 Antanas Vaitkus,
 2019-09-17 
;
_cod_original_sg_symbol_H-M 'P 21/c'
_cod_database_code 7200420

loop_
_symmetry_equiv_pos_as_xyz
'x, y, z'
'-x, y+1/2, -z+1/2'
'-x, -y, -z'
'x, -y-1/2, z-1/2'

loop_
_atom_site_label
_atom_site_type_symbol
_atom_site_fract_x
_atom_site_fract_y
_atom_site_fract_z
_atom_site_U_iso_or_equiv
_atom_site_adp_type
_atom_site_occupancy
_atom_site_symmetry_multiplicity
_atom_site_calc_flag
_atom_site_refinement_flags
_atom_site_disorder_assembly
_atom_site_disorder_group
U1 U 0.77130(3) 0.838950(13) 0.362933(19) 0.03083(10) Uani 1 1 d . . .
U2 U 0.37599(3) 0.587056(12) 0.386878(18) 0.02553(9) Uani 1 1 d . . .
O1 O 0.7766(6) 0.8693(3) 0.4661(4) 0.0403(14) Uani 1 1 d . . .
O2 O 0.7663(6) 0.8096(3) 0.2589(4) 0.0418(14) Uani 1 1 d . . .
O3 O 0.5259(5) 0.5844(2) 0.3330(4) 0.0319(12) Uani 1 1 d . . .
O4 O 0.2247(6) 0.5942(2) 0.4386(4) 0.0345(13) Uani 1 1 d . . .
O5 O 0.6319(6) 0.9198(2) 0.3063(4) 0.0400(14) Uani 1 1 d . . .
O6 O 0.5253(5) 0.8460(2) 0.3587(4) 0.0369(13) Uani 1 1 d . . .
O7 O 0.0201(6) 0.8461(3) 0.3620(4) 0.0427(15) Uani 1 1 d . . .
O8 O -0.0974(6) 0.9209(3) 0.3144(5) 0.058(2) Uani 1 1 d . . .
O9 O 0.6625(5) 0.7481(2) 0.4098(4) 0.0390(14) Uani 1 1 d . . .
O10 O 0.8840(6) 0.7505(3) 0.4177(4) 0.0410(14) Uani 1 1 d . . .
O11 O 0.5095(6) 0.5868(2) 0.5141(4) 0.0354(13) Uani 1 1 d . . .
O12 O 0.6066(6) 0.5108(2) 0.5766(4) 0.0370(13) Uani 1 1 d . . .
O13 O 0.4162(5) 0.6899(2) 0.4199(4) 0.0331(12) Uani 1 1 d . . .
H13A H 0.4873 0.7132 0.4161 0.040 Uiso 1 1 d R . .
H13B H 0.3451 0.7197 0.4165 0.040 Uiso 1 1 d R . .
O14 O 0.2856(5) 0.6430(2) 0.2685(3) 0.0332(12) Uani 1 1 d . . .
H14A H 0.3430 0.6586 0.2354 0.040 Uiso 1 1 d R . .
H14B H 0.2077 0.6430 0.2465 0.040 Uiso 1 1 d R . .
O15 O 0.2639(6) 0.5256(2) 0.2736(4) 0.0390(14) Uani 1 1 d . . .
H15A H 0.2191 0.5404 0.2346 0.047 Uiso 1 1 d R . .
H15B H 0.2900 0.4891 0.2635 0.047 Uiso 1 1 d R . .
O16 O 0.4727(8) 0.6912(4) 0.1719(5) 0.079(2) Uani 1 1 d . . .
O17 O 0.3513(11) 0.6026(4) 0.0665(6) 0.062(2) Uani 1 1 d . . .
O18 O 0.1146(10) 0.5654(4) 0.1341(6) 0.085(3) Uani 1 1 d . . .
O19 O 0.0331(9) 0.6717(5) 0.2077(6) 0.090(3) Uani 1 1 d . . .
O20 O 0.2201(17) 0.7570(6) 0.1900(9) 0.057(4) Uani 1 1 d . . .
O21 O 0.1862(7) 0.7521(3) 0.4233(5) 0.0584(19) Uani 1 1 d . . .
H21A H 0.1776 0.7891 0.4066 0.070 Uiso 1 1 d R . .
H21B H 0.0928 0.7419 0.4324 0.070 Uiso 1 1 d R . .
C1 C 0.3945(10) 0.9271(5) 0.3073(8) 0.063(3) Uani 1 1 d D . .
H1 H 0.3993 0.9594 0.3482 0.076 Uiso 1 1 calc R . .
C2 C 0.2704(8) 0.8939(4) 0.3290(7) 0.047(2) Uani 1 1 d . . .
H2A H 0.2788 0.8823 0.3886 0.057 Uiso 1 1 calc R . .
H2B H 0.2639 0.8588 0.2946 0.057 Uiso 1 1 calc R . .
C3 C 0.1421(11) 0.9293(6) 0.3137(8) 0.072(3) Uani 1 1 d D . .
H3 H 0.1478 0.9599 0.3573 0.087 Uiso 1 1 calc R . .
C4 C 0.1343(14) 0.9607(7) 0.2311(9) 0.088(4) Uani 1 1 d D . .
H4A H 0.0570 0.9865 0.2293 0.106 Uiso 1 1 calc R . .
H4B H 0.1207 0.9328 0.1850 0.106 Uiso 1 1 calc R . .
C5 C 0.2578(12) 0.9955(6) 0.2169(10) 0.083(4) Uani 1 1 d . . .
H5A H 0.2675 1.0259 0.2597 0.099 Uiso 1 1 calc R . .
H5B H 0.2495 1.0138 0.1611 0.099 Uiso 1 1 calc R . .
C6 C 0.3840(13) 0.9558(7) 0.2224(8) 0.089(4) Uani 1 1 d D . .
H6A H 0.3769 0.9266 0.1777 0.106 Uiso 1 1 calc R . .
H6B H 0.4641 0.9788 0.2145 0.106 Uiso 1 1 calc R . .
C7 C 0.5224(9) 0.8955(4) 0.3238(6) 0.041(2) Uani 1 1 d . . .
C8 C 0.0160(9) 0.8970(4) 0.3297(7) 0.052(3) Uani 1 1 d . . .
C9 C 0.7761(8) 0.6607(3) 0.4587(5) 0.0339(18) Uani 1 1 d . . .
H9 H 0.7125 0.6381 0.4220 0.041 Uiso 1 1 calc R . .
C10 C 0.7242(9) 0.6616(4) 0.5485(6) 0.0380(19) Uani 1 1 d . . .
H10A H 0.6336 0.6774 0.5460 0.046 Uiso 1 1 calc R . .
H10B H 0.7808 0.6870 0.5844 0.046 Uiso 1 1 calc R . .
C11 C 0.7226(9) 0.6007(4) 0.5888(6) 0.039(2) Uani 1 1 d . . .
H11 H 0.7099 0.6068 0.6497 0.047 Uiso 1 1 calc R . .
C12 C 0.8600(10) 0.5721(4) 0.5838(8) 0.062(3) Uani 1 1 d . . .
H12A H 0.9252 0.5932 0.6203 0.075 Uiso 1 1 calc R . .
H12B H 0.8554 0.5327 0.6053 0.075 Uiso 1 1 calc R . .
C13 C 0.9076(10) 0.5708(4) 0.4942(9) 0.063(3) Uani 1 1 d . . .
H13C H 0.8468 0.5470 0.4586 0.076 Uiso 1 1 calc R . .
H13D H 0.9963 0.5532 0.4948 0.076 Uiso 1 1 calc R . .
C14 C 0.9138(9) 0.6320(4) 0.4561(7) 0.050(3) Uani 1 1 d . . .
H14C H 0.9803 0.6551 0.4886 0.061 Uiso 1 1 calc R . .
H14D H 0.9403 0.6298 0.3976 0.061 Uiso 1 1 calc R . .
C15 C 0.7746(8) 0.7222(4) 0.4269(6) 0.038(2) Uani 1 1 d . . .
C16 C 0.6049(8) 0.5636(3) 0.5557(5) 0.0318(17) Uani 1 1 d . . .
C17 C 0.5248(16) 0.6725(9) 0.0954(10) 0.105(5) Uani 1 1 d . . .
H17A H 0.6217 0.6778 0.0976 0.126 Uiso 1 1 calc R . .
H17B H 0.4859 0.6950 0.0478 0.126 Uiso 1 1 calc R . .
C18 C 0.4899(17) 0.6082(9) 0.0835(12) 0.091(6) Uani 1 1 d . . .
H18A H 0.5377 0.5923 0.0364 0.109 Uiso 1 1 calc R . .
H18B H 0.5170 0.5867 0.1349 0.109 Uiso 1 1 calc R . .
C19 C 0.2939(17) 0.5439(6) 0.0612(8) 0.093(5) Uani 1 1 d D . .
H19A H 0.3249 0.5211 0.1105 0.112 Uiso 1 1 calc R . .
H19B H 0.3213 0.5244 0.0100 0.112 Uiso 1 1 calc R . .
C20 C 0.1427(17) 0.5501(9) 0.0586(12) 0.088(6) Uani 1 1 d D . .
H20A H 0.1128 0.5794 0.0172 0.105 Uiso 1 1 calc R . .
H20B H 0.0995 0.5135 0.0433 0.105 Uiso 1 1 calc R . .
C21 C -0.0247(16) 0.5924(7) 0.1422(13) 0.122(6) Uani 1 1 d D . .
H21C H -0.0894 0.5732 0.1031 0.146 Uiso 1 1 calc R . .
H21D H -0.0533 0.5868 0.1999 0.146 Uiso 1 1 calc R . .
C22 C -0.0212(18) 0.6566(7) 0.1222(12) 0.096(7) Uani 1 1 d D . .
H22A H 0.0393 0.6661 0.0777 0.115 Uiso 1 1 calc R . .
H22B H -0.1098 0.6729 0.1089 0.115 Uiso 1 1 calc R . .
C23 C -0.018(3) 0.7251(10) 0.2373(15) 0.102(12) Uani 1 1 d D . .
H23A H 0.0054 0.7331 0.2970 0.122 Uiso 1 1 calc R . .
H23B H -0.1142 0.7302 0.2247 0.122 Uiso 1 1 calc R . .
C24 C 0.0685(13) 0.7562(7) 0.1762(10) 0.083(5) Uani 1 1 d D . .
H24A H 0.0389 0.7964 0.1739 0.099 Uiso 1 1 calc R . .
H24B H 0.0480 0.7398 0.1200 0.099 Uiso 1 1 calc R . .
C25 C 0.3050(14) 0.7753(8) 0.1610(11) 0.095(8) Uani 1 1 d D . .
H25A H 0.3010 0.8166 0.1738 0.114 Uiso 1 1 calc R . .
H25B H 0.2841 0.7720 0.1000 0.114 Uiso 1 1 calc R . .
C26 C 0.4502(14) 0.7599(7) 0.1726(11) 0.093(5) Uani 1 1 d D . .
H26A H 0.4865 0.7757 0.2265 0.112 Uiso 1 1 calc R . .
H26B H 0.4989 0.7775 0.1272 0.112 Uiso 1 1 calc R . .

loop_
_atom_site_aniso_label
_atom_site_aniso_U_11
_atom_site_aniso_U_22
_atom_site_aniso_U_33
_atom_site_aniso_U_23
_atom_site_aniso_U_13
_atom_site_aniso_U_12
U1 0.02491(16) 0.03078(17) 0.03703(18) 0.00997(12) 0.00368(12) 0.00362(12)
U2 0.02496(15) 0.02401(15) 0.02756(16) 0.00175(11) 0.00096(11) 0.00094(11)
O1 0.029(3) 0.050(4) 0.041(3) 0.000(3) 0.002(2) 0.004(3)
O2 0.045(3) 0.045(3) 0.036(3) 0.005(3) 0.010(3) 0.011(3)
O3 0.028(3) 0.032(3) 0.035(3) 0.002(2) 0.002(2) 0.004(2)
O4 0.032(3) 0.035(3) 0.037(3) 0.004(2) 0.009(2) 0.001(2)
O5 0.031(3) 0.031(3) 0.058(4) 0.014(3) 0.007(3) 0.005(2)
O6 0.026(3) 0.039(3) 0.046(3) 0.008(3) 0.004(2) 0.002(2)
O7 0.028(3) 0.044(3) 0.057(4) 0.017(3) 0.006(3) 0.004(2)
O8 0.030(3) 0.041(4) 0.102(6) 0.036(4) 0.012(3) 0.005(3)
O9 0.029(3) 0.029(3) 0.059(4) 0.012(3) 0.001(3) 0.002(2)
O10 0.032(3) 0.036(3) 0.055(4) 0.021(3) 0.003(3) 0.002(3)
O11 0.041(3) 0.030(3) 0.034(3) -0.002(2) -0.009(3) 0.004(2)
O12 0.044(3) 0.025(3) 0.041(3) 0.004(2) -0.010(3) 0.000(2)
O13 0.034(3) 0.024(3) 0.041(3) 0.001(2) -0.003(2) -0.002(2)
O14 0.029(3) 0.038(3) 0.033(3) 0.010(2) 0.001(2) -0.001(2)
O15 0.058(4) 0.027(3) 0.030(3) 0.000(2) -0.009(3) 0.002(3)
O16 0.064(4) 0.116(6) 0.057(4) 0.013(4) 0.015(4) -0.035(4)
O17 0.091(7) 0.048(5) 0.047(5) 0.004(4) 0.006(5) 0.000(5)
O18 0.093(7) 0.075(6) 0.083(7) 0.023(5) -0.039(5) -0.017(5)
O19 0.061(4) 0.137(6) 0.072(5) -0.005(5) -0.001(4) 0.034(5)
O20 0.084(7) 0.036(6) 0.051(6) 0.014(5) 0.015(6) 0.009(6)
O21 0.049(4) 0.053(4) 0.075(5) 0.026(4) 0.024(4) 0.022(3)
C1 0.042(5) 0.059(5) 0.089(6) 0.024(5) 0.006(5) 0.004(4)
C2 0.030(4) 0.039(5) 0.074(7) 0.022(5) 0.010(4) 0.000(4)
C3 0.054(5) 0.067(6) 0.096(7) 0.030(5) 0.005(5) 0.006(5)
C4 0.065(6) 0.097(7) 0.103(7) 0.032(6) 0.003(6) 0.001(6)
C5 0.057(6) 0.085(7) 0.105(7) 0.043(6) -0.003(5) 0.000(5)
C6 0.067(6) 0.102(7) 0.097(7) 0.024(6) 0.006(6) -0.007(6)
C7 0.034(5) 0.035(5) 0.054(6) 0.012(4) 0.009(4) 0.005(4)
C8 0.029(5) 0.047(5) 0.082(8) 0.030(5) 0.013(5) 0.012(4)
C9 0.036(4) 0.027(4) 0.039(5) 0.002(3) 0.005(4) 0.000(3)
C10 0.042(5) 0.034(4) 0.038(5) 0.006(4) 0.004(4) 0.000(4)
C11 0.041(5) 0.033(4) 0.043(5) 0.010(4) -0.004(4) -0.005(4)
C12 0.046(6) 0.043(5) 0.095(9) 0.037(6) -0.022(6) -0.008(5)
C13 0.036(5) 0.036(5) 0.119(10) 0.025(6) 0.014(6) 0.009(4)
C14 0.033(5) 0.040(5) 0.079(7) 0.011(5) 0.014(5) 0.013(4)
C15 0.032(4) 0.041(5) 0.042(5) 0.013(4) 0.006(4) 0.005(4)
C16 0.042(5) 0.026(4) 0.028(4) 0.002(3) 0.003(3) 0.006(3)
C17 0.076(9) 0.167(14) 0.074(9) -0.002(9) 0.025(7) -0.025(9)
C18 0.076(10) 0.116(13) 0.085(11) 0.016(10) 0.046(9) 0.041(10)
C19 0.170(13) 0.067(8) 0.046(7) -0.005(6) 0.035(8) 0.030(8)
C20 0.123(14) 0.086(12) 0.053(10) 0.003(9) -0.007(10) -0.049(11)
C21 0.068(9) 0.144(14) 0.148(14) 0.041(11) -0.041(9) -0.015(9)
C22 0.043(8) 0.162(17) 0.079(11) 0.013(12) -0.024(8) 0.013(10)
C23 0.090(18) 0.084(18) 0.13(2) 0.014(16) -0.029(16) 0.018(15)
C24 0.091(8) 0.071(7) 0.082(8) -0.030(7) -0.034(7) 0.046(7)
C25 0.113(15) 0.035(9) 0.134(16) -0.058(10) -0.027(13) 0.000(10)
C26 0.116(9) 0.085(8) 0.083(8) -0.021(7) 0.049(7) -0.069(7)

loop_
_atom_type_symbol
_atom_type_description
_atom_type_scat_dispersion_real
_atom_type_scat_dispersion_imag
_atom_type_scat_source
C C 0.0033 0.0016 'International Tables Vol C Tables 4.2.6.8 and 6.1.1.4'
H H 0.0000 0.0000 'International Tables Vol C Tables 4.2.6.8 and 6.1.1.4'
O O 0.0106 0.0060 'International Tables Vol C Tables 4.2.6.8 and 6.1.1.4'
U U -9.6767 9.6646 'International Tables Vol C Tables 4.2.6.8 and 6.1.1.4'

loop_
_geom_angle_atom_site_label_1
_geom_angle_atom_site_label_2
_geom_angle_atom_site_label_3
_geom_angle
_geom_angle_site_symmetry_1
_geom_angle_site_symmetry_3
_geom_angle_publ_flag
O1 U1 O2 179.2(3) . . ?
O1 U1 O8 89.5(3) . 1_655 ?
O2 U1 O8 89.8(3) . 1_655 ?
O1 U1 O6 88.8(2) . . ?
O2 U1 O6 91.3(2) . . ?
O8 U1 O6 119.44(19) 1_655 . ?
O1 U1 O10 91.0(2) . . ?
O2 U1 O10 89.7(2) . . ?
O8 U1 O10 120.50(19) 1_655 . ?
O6 U1 O10 120.05(18) . . ?
O1 U1 O5 91.2(2) . . ?
O2 U1 O5 88.2(2) . . ?
O8 U1 O5 66.67(19) 1_655 . ?
O6 U1 O5 52.86(18) . . ?
O10 U1 O5 172.54(19) . . ?
O1 U1 O7 89.9(2) . 1_655 ?
O2 U1 O7 89.9(3) . 1_655 ?
O8 U1 O7 52.8(2) 1_655 1_655 ?
O6 U1 O7 172.17(19) . 1_655 ?
O10 U1 O7 67.69(19) . 1_655 ?
O5 U1 O7 119.46(19) . 1_655 ?
O1 U1 O9 93.1(2) . . ?
O2 U1 O9 87.7(2) . . ?
O8 U1 O9 172.95(19) 1_655 . ?
O6 U1 O9 67.23(18) . . ?
O10 U1 O9 52.92(18) . . ?
O5 U1 O9 119.80(18) . . ?
O7 U1 O9 120.56(18) 1_655 . ?
O3 U2 O4 176.4(2) . . ?
O3 U2 O12 91.8(2) . 3_666 ?
O4 U2 O12 91.8(2) . 3_666 ?
O3 U2 O11 87.2(2) . . ?
O4 U2 O11 93.9(2) . . ?
O12 U2 O11 75.88(19) 3_666 . ?
O3 U2 O14 86.5(2) . . ?
O4 U2 O14 90.7(2) . . ?
O12 U2 O14 136.98(19) 3_666 . ?
O11 U2 O14 146.70(19) . . ?
O3 U2 O13 90.1(2) . . ?
O4 U2 O13 86.9(2) . . ?
O12 U2 O13 150.79(19) 3_666 . ?
O11 U2 O13 75.11(18) . . ?
O14 U2 O13 72.23(18) . . ?
O3 U2 O15 89.8(2) . . ?
O4 U2 O15 91.2(2) . . ?
O12 U2 O15 69.57(19) 3_666 . ?
O11 U2 O15 145.21(18) . . ?
O14 U2 O15 67.44(19) . . ?
O13 U2 O15 139.60(18) . . ?
C7 O5 U1 93.7(5) . . ?
C7 O6 U1 94.1(5) . . ?
C8 O7 U1 93.0(5) . 1_455 ?
C8 O8 U1 95.3(5) . 1_455 ?
C15 O9 U1 93.8(5) . . ?
C15 O10 U1 94.9(5) . . ?
C16 O11 U2 146.3(5) . . ?
C16 O12 U2 176.4(6) . 3_666 ?
U2 O13 H13A 133.3 . . ?
U2 O13 H13B 123.6 . . ?
H13A O13 H13B 98.5 . . ?
U2 O14 H14A 116.9 . . ?
U2 O14 H14B 128.6 . . ?
H14A O14 H14B 112.4 . . ?
U2 O15 H15A 120.5 . . ?
U2 O15 H15B 122.4 . . ?
H15A O15 H15B 114.3 . . ?
C17 O16 C26 111.7(11) . . ?
C18 O17 C19 118.3(13) . . ?
C20 O18 C21 115.7(13) . . ?
C23 O19 C22 112.6(14) . . ?
C25 O20 C24 138.6(18) . . ?
H21A O21 H21B 101.3 . . ?
C7 C1 C6 113.2(10) . . ?
C7 C1 C2 114.9(8) . . ?
C6 C1 C2 114.1(10) . . ?
C7 C1 H1 104.3 . . ?
C6 C1 H1 104.3 . . ?
C2 C1 H1 104.3 . . ?
C1 C2 C3 112.5(8) . . ?
C1 C2 H2A 109.1 . . ?
C3 C2 H2A 109.1 . . ?
C1 C2 H2B 109.1 . . ?
C3 C2 H2B 109.1 . . ?
H2A C2 H2B 107.8 . . ?
C4 C3 C8 112.7(10) . . ?
C4 C3 C2 113.8(10) . . ?
C8 C3 C2 114.3(9) . . ?
C4 C3 H3 105.0 . . ?
C8 C3 H3 105.0 . . ?
C2 C3 H3 105.0 . . ?
C3 C4 C5 112.7(11) . . ?
C3 C4 H4A 109.0 . . ?
C5 C4 H4A 109.0 . . ?
C3 C4 H4B 109.0 . . ?
C5 C4 H4B 109.0 . . ?
H4A C4 H4B 107.8 . . ?
C4 C5 C6 110.3(11) . . ?
C4 C5 H5A 109.6 . . ?
C6 C5 H5A 109.6 . . ?
C4 C5 H5B 109.6 . . ?
C6 C5 H5B 109.6 . . ?
H5A C5 H5B 108.1 . . ?
C1 C6 C5 109.2(11) . . ?
C1 C6 H6A 109.8 . . ?
C5 C6 H6A 109.8 . . ?
C1 C6 H6B 109.8 . . ?
C5 C6 H6B 109.8 . . ?
H6A C6 H6B 108.3 . . ?
O6 C7 O5 119.4(8) . . ?
O6 C7 C1 121.2(8) . . ?
O5 C7 C1 119.3(8) . . ?
O8 C8 O7 118.9(8) . . ?
O8 C8 C3 120.0(8) . . ?
O7 C8 C3 121.0(8) . . ?
C15 C9 C14 113.1(7) . . ?
C15 C9 C10 107.2(7) . . ?
C14 C9 C10 112.4(8) . . ?
C15 C9 H9 108.0 . . ?
C14 C9 H9 108.0 . . ?
C10 C9 H9 108.0 . . ?
C9 C10 C11 112.2(7) . . ?
C9 C10 H10A 109.2 . . ?
C11 C10 H10A 109.2 . . ?
C9 C10 H10B 109.2 . . ?
C11 C10 H10B 109.2 . . ?
H10A C10 H10B 107.9 . . ?
C16 C11 C12 114.7(8) . . ?
C16 C11 C10 113.4(7) . . ?
C12 C11 C10 110.1(7) . . ?
C16 C11 H11 106.0 . . ?
C12 C11 H11 106.0 . . ?
C10 C11 H11 106.0 . . ?
C13 C12 C11 112.6(8) . . ?
C13 C12 H12A 109.1 . . ?
C11 C12 H12A 109.1 . . ?
C13 C12 H12B 109.1 . . ?
C11 C12 H12B 109.1 . . ?
H12A C12 H12B 107.8 . . ?
C12 C13 C14 111.4(9) . . ?
C12 C13 H13C 109.3 . . ?
C14 C13 H13C 109.3 . . ?
C12 C13 H13D 109.3 . . ?
C14 C13 H13D 109.3 . . ?
H13C C13 H13D 108.0 . . ?
C9 C14 C13 109.4(7) . . ?
C9 C14 H14C 109.8 . . ?
C13 C14 H14C 109.8 . . ?
C9 C14 H14D 109.8 . . ?
C13 C14 H14D 109.8 . . ?
H14C C14 H14D 108.2 . . ?
O9 C15 O10 118.3(7) . . ?
O9 C15 C9 120.2(7) . . ?
O10 C15 C9 121.5(7) . . ?
O11 C16 O12 123.4(8) . . ?
O11 C16 C11 119.4(7) . . ?
O12 C16 C11 117.1(7) . . ?
O16 C17 C18 108.0(12) . . ?
O16 C17 H17A 110.1 . . ?
C18 C17 H17A 110.1 . . ?
O16 C17 H17B 110.1 . . ?
C18 C17 H17B 110.1 . . ?
H17A C17 H17B 108.4 . . ?
O17 C18 C17 109.1(13) . . ?
O17 C18 H18A 109.9 . . ?
C17 C18 H18A 109.9 . . ?
O17 C18 H18B 109.9 . . ?
C17 C18 H18B 109.9 . . ?
H18A C18 H18B 108.3 . . ?
O17 C19 C20 107.4(12) . . ?
O17 C19 H19A 110.2 . . ?
C20 C19 H19A 110.2 . . ?
O17 C19 H19B 110.2 . . ?
C20 C19 H19B 110.2 . . ?
H19A C19 H19B 108.5 . . ?
O18 C20 C19 105.6(13) . . ?
O18 C20 H20A 110.6 . . ?
C19 C20 H20A 110.6 . . ?
O18 C20 H20B 110.6 . . ?
C19 C20 H20B 110.6 . . ?
H20A C20 H20B 108.8 . . ?
C22 C21 O18 110.4(13) . . ?
C22 C21 H21C 109.6 . . ?
O18 C21 H21C 109.6 . . ?
C22 C21 H21D 109.6 . . ?
O18 C21 H21D 109.6 . . ?
H21C C21 H21D 108.1 . . ?
O19 C22 C21 93.1(14) . . ?
O19 C22 H22A 113.1 . . ?
C21 C22 H22A 113.1 . . ?
O19 C22 H22B 113.1 . . ?
C21 C22 H22B 113.1 . . ?
H22A C22 H22B 110.5 . . ?
O19 C23 C24 88.5(14) . . ?
O19 C23 H23A 113.9 . . ?
C24 C23 H23A 113.9 . . ?
O19 C23 H23B 113.9 . . ?
C24 C23 H23B 113.9 . . ?
H23A C23 H23B 111.1 . . ?
C23 C24 O20 121.2(18) . . ?
C23 C24 H24A 107.0 . . ?
O20 C24 H24A 107.0 . . ?
C23 C24 H24B 107.0 . . ?
O20 C24 H24B 107.0 . . ?
H24A C24 H24B 106.8 . . ?
O20 C25 C26 130(2) . . ?
O20 C25 H25A 104.9 . . ?
C26 C25 H25A 104.9 . . ?
O20 C25 H25B 104.9 . . ?
C26 C25 H25B 104.9 . . ?
H25A C25 H25B 105.8 . . ?
C25 C26 O16 111.7(11) . . ?
C25 C26 H26A 109.3 . . ?
O16 C26 H26A 109.3 . . ?
C25 C26 H26B 109.3 . . ?
O16 C26 H26B 109.3 . . ?
H26A C26 H26B 107.9 . . ?

loop_
_geom_bond_atom_site_label_1
_geom_bond_atom_site_label_2
_geom_bond_distance
_geom_bond_site_symmetry_2
_geom_bond_publ_flag
U1 O1 1.759(6) . ?
U1 O2 1.762(6) . ?
U1 O8 2.436(6) 1_655 ?
U1 O6 2.449(5) . ?
U1 O10 2.455(5) . ?
U1 O5 2.455(5) . ?
U1 O7 2.480(6) 1_655 ?
U1 O9 2.481(5) . ?
U2 O3 1.754(5) . ?
U2 O4 1.755(5) . ?
U2 O12 2.325(5) 3_666 ?
U2 O11 2.335(5) . ?
U2 O14 2.392(5) . ?
U2 O13 2.449(5) . ?
U2 O15 2.484(5) . ?
O5 C7 1.266(10) . ?
O6 C7 1.262(10) . ?
O7 C8 1.274(10) . ?
O7 U1 2.480(6) 1_455 ?
O8 C8 1.266(11) . ?
O8 U1 2.436(6) 1_455 ?
O9 C15 1.280(10) . ?
O10 C15 1.282(10) . ?
O11 C16 1.242(10) . ?
O12 C16 1.258(9) . ?
O12 U2 2.325(5) 3_666 ?
O13 H13A 0.8917 . ?
O13 H13B 0.9841 . ?
O14 H14A 0.8684 . ?
O14 H14B 0.8311 . ?
O15 H15A 0.8107 . ?
O15 H15B 0.8963 . ?
O16 C17 1.399(16) . ?
O16 C26 1.595(18) . ?
O17 C18 1.40(2) . ?
O17 C19 1.466(17) . ?
O18 C20 1.28(2) . ?
O18 C21 1.530(19) . ?
O19 C23 1.42(2) . ?
O19 C22 1.459(19) . ?
O20 C25 1.067(19) . ?
O20 C24 1.511(19) . ?
O21 H21A 0.8925 . ?
O21 H21B 0.9758 . ?
C1 C7 1.475(13) . ?
C1 C6 1.483(9) . ?
C1 C2 1.506(13) . ?
C1 H1 0.9800 . ?
C2 C3 1.522(14) . ?
C2 H2A 0.9700 . ?
C2 H2B 0.9700 . ?
C3 C4 1.480(19) . ?
C3 C8 1.491(14) . ?
C3 H3 0.9800 . ?
C4 C5 1.492(17) . ?
C4 H4A 0.9700 . ?
C4 H4B 0.9700 . ?
C5 C6 1.551(18) . ?
C5 H5A 0.9700 . ?
C5 H5B 0.9700 . ?
C6 H6A 0.9700 . ?
C6 H6B 0.9700 . ?
C9 C15 1.500(11) . ?
C9 C14 1.522(11) . ?
C9 C10 1.524(12) . ?
C9 H9 0.9800 . ?
C10 C11 1.535(11) . ?
C10 H10A 0.9700 . ?
C10 H10B 0.9700 . ?
C11 C16 1.518(12) . ?
C11 C12 1.522(14) . ?
C11 H11 0.9800 . ?
C12 C13 1.506(17) . ?
C12 H12A 0.9700 . ?
C12 H12B 0.9700 . ?
C13 C14 1.531(13) . ?
C13 H13C 0.9700 . ?
C13 H13D 0.9700 . ?
C14 H14C 0.9700 . ?
C14 H14D 0.9700 . ?
C17 C18 1.53(2) . ?
C17 H17A 0.9700 . ?
C17 H17B 0.9700 . ?
C18 H18A 0.9700 . ?
C18 H18B 0.9700 . ?
C19 C20 1.508(10) . ?
C19 H19A 0.9700 . ?
C19 H19B 0.9700 . ?
C20 H20A 0.9700 . ?
C20 H20B 0.9700 . ?
C21 C22 1.51(2) . ?
C21 H21C 0.9700 . ?
C21 H21D 0.9700 . ?
C22 H22A 0.9700 . ?
C22 H22B 0.9700 . ?
C23 C24 1.50(3) . ?
C23 H23A 0.9700 . ?
C23 H23B 0.9700 . ?
C24 H24A 0.9700 . ?
C24 H24B 0.9700 . ?
C25 C26 1.489(10) . ?
C25 H25A 0.9700 . ?
C25 H25B 0.9700 . ?
C26 H26A 0.9700 . ?
C26 H26B 0.9700 . ?

loop_
_geom_hbond_atom_site_label_D
_geom_hbond_atom_site_label_H
_geom_hbond_atom_site_label_A
_geom_hbond_distance_DH
_geom_hbond_distance_HA
_geom_hbond_distance_DA
_geom_hbond_angle_DHA
_geom_hbond_site_symmetry_A
O13 H13A O9 0.89 1.93 2.804(8) 167.7 .
O13 H13B O21 0.98 1.76 2.700(8) 159.8 .
O14 H14A O16 0.87 1.83 2.700(9) 176.0 .
O14 H14B O19 0.83 1.92 2.718(10) 159.3 .
O15 H15A O18 0.81 1.93 2.733(10) 172.2 .
O15 H15B O5 0.90 2.11 2.951(8) 156.9 2_645
O21 H21A O7 0.89 2.13 2.854(9) 137.6 .
O21 H21B O10 0.98 2.09 3.003(9) 155.6 1_455
